data_4322220
loop_
_publ_author_name
'F. Albert Cotton'
'Evgeny V. Dikarev'
'Marina A. Petrukhina'

_publ_section_title
;
 Mixed Chloride/Phosphine Complexes of the Dirhenium Core. 6. Rare or
 Unprecedented Isomers of [Re2Cl6(PR3)2] Stoichiometry
;
_journal_name_full 'Inorganic Chemistry'
_journal_page_first 3889
_journal_page_last 3894
_journal_paper_doi 10.1021/ic9906095
_journal_volume 38
_journal_year 1999
_chemical_compound_source synthesized
_chemical_formula_analytical 'not measured'
_chemical_formula_moiety
;
 Re2 Cl4 ((C6 H5)2 P (C H2)3 P (C6 H5)2)2, 4 (C H2 Cl2)
;
_chemical_formula_structural \a-Re2Cl4(dppp)2,4CH2Cl2
_chemical_formula_sum 'C58 H60 Cl12 P4 Re2'
_chemical_formula_weight 1678.74
_chemical_melting_point ?
_chemical_name_systematic
; 
 Tetrachloro-bis(1,3-bis(diphenylphosphino)-propane-
 -di-rhenium (II, II), dichloromethane solvate
;
_space_group_IT_number 2
_symmetry_cell_setting triclinic
_symmetry_space_group_name_Hall '-P 1'
_symmetry_space_group_name_H-M 'P -1'
_atom_sites_solution_hydrogens geom
_atom_sites_solution_primary direct
_atom_sites_solution_secondary difmap
_audit_creation_method SHELXL
_cell_angle_alpha 83.41(1)
_cell_angle_beta 74.80(2)
_cell_angle_gamma 63.02(2)
_cell_formula_units_Z 1
_cell_length_a 11.830(3)
_cell_length_b 12.134(2)
_cell_length_c 12.356(2)
_cell_measurement_reflns_used 25
_cell_measurement_temperature 173(2)
_cell_measurement_theta_max 19
_cell_measurement_theta_min 18
_cell_volume 1525.3(6)
_computing_cell_refinement 'CAD4 EXPRESS'
_computing_data_collection 'CAD4 V.5 (Enraf-Nonius, 1989)'
_computing_data_reduction 'XCAD4 (Harms, 1993)'
_computing_molecular_graphics 'SHELXTL V.5 (Siemens, 1994)'
_computing_publication_material CIFTAB
_computing_structure_refinement 'SHELXL-93 (Sheldrick, 1993)'
_computing_structure_solution 'SHELXTL V.5 (Siemens, 1994)'
_diffrn_ambient_temperature 173(2)
_diffrn_measurement_device 'Enraf-Nonius CAD4'
_diffrn_measurement_method \w--\q
_diffrn_radiation_monochromator graphite
_diffrn_radiation_source 'normal-focus sealed tube'
_diffrn_radiation_type MoK\a
_diffrn_radiation_wavelength 0.71073
_diffrn_reflns_av_R_equivalents 0.0183
_diffrn_reflns_av_sigmaI/netI 0.0275
_diffrn_reflns_limit_h_max 15
_diffrn_reflns_limit_h_min -11
_diffrn_reflns_limit_k_max 15
_diffrn_reflns_limit_k_min -13
_diffrn_reflns_limit_l_max 15
_diffrn_reflns_limit_l_min -15
_diffrn_reflns_number 9926
_diffrn_reflns_theta_max 26.99
_diffrn_reflns_theta_min 2.05
_diffrn_standards_decay_% 0
_diffrn_standards_interval_count 300
_diffrn_standards_interval_time 120
_diffrn_standards_number 3
_exptl_absorpt_coefficient_mu 4.634
_exptl_absorpt_correction_T_max 0.9990
_exptl_absorpt_correction_T_min 0.7475
_exptl_absorpt_correction_type 'empirical via \y scans'
_exptl_crystal_colour dark-green
_exptl_crystal_density_diffrn 1.828
_exptl_crystal_density_meas ?
_exptl_crystal_density_method none
_exptl_crystal_description block-shaped
_exptl_crystal_F_000 822
_exptl_crystal_size_max 0.63
_exptl_crystal_size_mid 0.48
_exptl_crystal_size_min 0.45
_refine_diff_density_max 1.776
_refine_diff_density_min -1.034
_refine_diff_density_rms 0.114
_refine_ls_extinction_coef noref
_refine_ls_extinction_method none
_refine_ls_goodness_of_fit_all 1.120
_refine_ls_goodness_of_fit_obs 1.128
_refine_ls_hydrogen_treatment noref
_refine_ls_matrix_type full
_refine_ls_number_parameters 343
_refine_ls_number_reflns 6623
_refine_ls_number_restraints 0
_refine_ls_restrained_S_all 1.120
_refine_ls_restrained_S_obs 1.128
_refine_ls_R_factor_all 0.0245
_refine_ls_R_factor_obs 0.0231
_refine_ls_shift/esd_max -0.001
_refine_ls_shift/esd_mean 0.000
_refine_ls_structure_factor_coef Fsqd
_refine_ls_weighting_details 'w=1/[\s^2^(Fo^2^)+(0.0268P)^2^+2.3289P] where P=(Fo^2^+2Fc^2^)/3'
_refine_ls_weighting_scheme calc
_refine_ls_wR_factor_all 0.0605
_refine_ls_wR_factor_obs 0.0599
_reflns_number_observed 6413
_reflns_number_total 6623
_reflns_observed_criterion >2sigma(I)
_cod_data_source_file ic9906095_1.cif
_cod_data_source_block alpha-Re2Cl4(dppp)2,4CH2Cl2
_cod_depositor_comments
;
The following automatic conversions were performed:

'_chemical_melting_point' value 'not measured' was changed to '?' -
the value is undefined or not given.

Automatic conversion script
Id: cif_fix_values 1673 2011-04-08 12:14:43Z adriana 

The following automatic conversions were performed:

'_exptl_crystal_density_meas' value 'not measured' was changed to '?'
- the value is perceived as not measured.

Automatic conversion script
Id: cif_fix_values 3008 2015-01-20 13:52:24Z robertas 

The following automatic conversions were performed:

'_refine_ls_weighting_scheme' value 'calc
w=1/[\s^2^(Fo^2^)+(0.0268P)^2^+2.3289P] where P=(Fo^2^+2Fc^2^)/3' was
changed to 'calc'. New tag '_refine_ls_weighting_details' was
created. The value of the new tag was set to
'w=1/[\s^2^(Fo^2^)+(0.0268P)^2^+2.3289P] where P=(Fo^2^+2Fc^2^)/3'.

Automatic conversion script
Id: cif_fix_values 3143 2015-03-26 13:38:13Z robertas 
;
_cod_original_cell_volume 1525.3(5)
_cod_database_code 4322220

loop_
_symmetry_equiv_pos_as_xyz
'x, y, z'
'-x, -y, -z'

loop_
_atom_site_aniso_label
_atom_site_aniso_U_11
_atom_site_aniso_U_22
_atom_site_aniso_U_33
_atom_site_aniso_U_23
_atom_site_aniso_U_13
_atom_site_aniso_U_12
Re1 0.01191(7) 0.01233(7) 0.01349(7) 0.00160(4) -0.00391(4) -0.00383(5)
Cl1 0.0152(3) 0.0240(4) 0.0242(4) 0.0039(3) -0.0079(3) -0.0072(3)
Cl2 0.0210(4) 0.0147(3) 0.0207(3) 0.0037(3) -0.0065(3) -0.0061(3)
P1 0.0149(4) 0.0167(4) 0.0166(4) 0.0014(3) -0.0054(3) -0.0063(3)
P2 0.0168(4) 0.0163(4) 0.0170(4) 0.0027(3) -0.0045(3) -0.0066(3)
C1 0.023(2) 0.027(2) 0.0179(15) 0.0009(12) -0.0067(12) -0.0143(14)
C2 0.031(2) 0.028(2) 0.021(2) 0.0027(13) -0.0077(13) -0.0172(15)
C3 0.048(2) 0.035(2) 0.024(2) 0.0012(15) -0.005(2) -0.030(2)
C4 0.046(2) 0.055(3) 0.024(2) -0.005(2) 0.000(2) -0.039(2)
C5 0.027(2) 0.058(3) 0.034(2) -0.006(2) -0.002(2) -0.026(2)
C6 0.024(2) 0.035(2) 0.030(2) -0.0015(15) -0.0079(14) -0.014(2)
C7 0.0196(15) 0.0162(14) 0.0177(14) 0.0003(11) -0.0043(12) -0.0077(12)
C8 0.029(2) 0.027(2) 0.024(2) -0.0019(13) -0.0104(14) -0.0107(15)
C9 0.040(2) 0.027(2) 0.022(2) -0.0047(14) -0.0077(15) -0.015(2)
C10 0.035(2) 0.022(2) 0.021(2) -0.0029(13) -0.0004(14) -0.0104(15)
C11 0.025(2) 0.027(2) 0.028(2) -0.0010(14) -0.0053(14) -0.0042(14)
C12 0.023(2) 0.027(2) 0.019(2) -0.0029(13) -0.0052(13) -0.0071(14)
C13 0.020(2) 0.021(2) 0.022(2) 0.0012(12) -0.0095(12) -0.0069(13)
C14 0.024(2) 0.0193(15) 0.0198(15) 0.0042(12) -0.0103(13) -0.0067(13)
C15 0.021(2) 0.0172(14) 0.0202(15) 0.0052(12) -0.0083(12) -0.0062(12)
C16 0.020(2) 0.024(2) 0.022(2) 0.0010(13) -0.0029(12) -0.0089(13)
C17 0.027(2) 0.030(2) 0.023(2) 0.0006(14) -0.0005(14) -0.0078(15)
C18 0.028(2) 0.033(2) 0.040(2) -0.003(2) 0.002(2) -0.001(2)
C19 0.032(2) 0.053(3) 0.032(2) -0.010(2) 0.007(2) -0.010(2)
C20 0.041(2) 0.067(3) 0.024(2) -0.001(2) 0.000(2) -0.010(2)
C21 0.032(2) 0.041(2) 0.025(2) 0.007(2) -0.005(2) -0.006(2)
C22 0.024(2) 0.023(2) 0.0154(14) 0.0049(12) -0.0032(12) -0.0137(13)
C23 0.024(2) 0.024(2) 0.021(2) 0.0018(13) -0.0044(13) -0.0118(14)
C24 0.037(2) 0.021(2) 0.027(2) 0.0011(13) -0.0061(15) -0.014(2)
C25 0.039(2) 0.032(2) 0.026(2) 0.0020(14) -0.0066(15) -0.025(2)
C26 0.030(2) 0.035(2) 0.032(2) 0.0065(15) -0.0104(15) -0.020(2)
C27 0.029(2) 0.025(2) 0.029(2) 0.0047(14) -0.0096(14) -0.0125(15)
Cl3 0.0297(4) 0.0318(5) 0.0354(5) -0.0008(4) -0.0031(4) -0.0084(4)
Cl4 0.0467(6) 0.0378(5) 0.0409(5) -0.0061(4) -0.0236(5) 0.0102(5)
C28 0.032(2) 0.036(2) 0.030(2) 0.008(2) -0.008(2) -0.003(2)
Cl5 0.0493(6) 0.0345(5) 0.0308(5) -0.0013(4) -0.0059(4) -0.0241(4)
Cl6 0.0440(6) 0.0586(7) 0.0365(5) 0.0159(5) -0.0128(4) -0.0260(5)
C29 0.068(3) 0.053(3) 0.031(2) 0.006(2) -0.014(2) -0.041(2)

loop_
_atom_site_label
_atom_site_type_symbol
_atom_site_fract_x
_atom_site_fract_y
_atom_site_fract_z
_atom_site_U_iso_or_equiv
_atom_site_thermal_displace_type
_atom_site_occupancy
_atom_site_calc_flag
_atom_site_refinement_flags
_atom_site_disorder_group
Re1 Re 0.415964(10) 0.074463(9) 0.057565(9) 0.01312(5) Uani 1 d . .
Cl1 Cl 0.21333(7) 0.11670(7) 0.01500(6) 0.02132(15) Uani 1 d . .
Cl2 Cl 0.37049(7) 0.27522(6) -0.02243(6) 0.01948(14) Uani 1 d . .
P1 P 0.53306(8) 0.11610(7) 0.16700(6) 0.01614(15) Uani 1 d . .
P2 P 0.36606(8) -0.05109(7) 0.21108(7) 0.0171(2) Uani 1 d . .
C1 C 0.6442(3) 0.1885(3) 0.1157(3) 0.0211(6) Uani 1 d . .
C2 C 0.5912(4) 0.3145(3) 0.0893(3) 0.0247(7) Uani 1 d . .
H2 H 0.5018(4) 0.3578(3) 0.0872(3) 0.030 Uiso 1 calc R .
C3 C 0.6689(4) 0.3765(4) 0.0662(3) 0.0319(8) Uani 1 d . .
H3 H 0.6325(4) 0.4618(4) 0.0478(3) 0.038 Uiso 1 calc R .
C4 C 0.7979(4) 0.3151(4) 0.0699(3) 0.0359(9) Uani 1 d . .
H4 H 0.8497(4) 0.3586(4) 0.0564(3) 0.043 Uiso 1 calc R .
C5 C 0.8527(4) 0.1897(4) 0.0933(3) 0.0372(9) Uani 1 d . .
H5 H 0.9425(4) 0.1472(4) 0.0941(3) 0.045 Uiso 1 calc R .
C6 C 0.7767(4) 0.1260(4) 0.1156(3) 0.0293(7) Uani 1 d . .
H6 H 0.8149(4) 0.0399(4) 0.1309(3) 0.035 Uiso 1 calc R .
C7 C 0.4139(3) 0.2297(3) 0.2761(3) 0.0180(6) Uani 1 d . .
C8 C 0.4498(4) 0.2394(3) 0.3731(3) 0.0264(7) Uani 1 d . .
H8 H 0.5350(4) 0.1856(3) 0.3826(3) 0.032 Uiso 1 calc R .
C9 C 0.3626(4) 0.3266(3) 0.4546(3) 0.0294(8) Uani 1 d . .
H9 H 0.3885(4) 0.3322(3) 0.5196(3) 0.035 Uiso 1 calc R .
C10 C 0.2383(4) 0.4056(3) 0.4428(3) 0.0279(7) Uani 1 d . .
H10 H 0.1790(4) 0.4655(3) 0.4991(3) 0.033 Uiso 1 calc R .
C11 C 0.2009(4) 0.3969(3) 0.3490(3) 0.0295(8) Uani 1 d . .
H11 H 0.1148(4) 0.4498(3) 0.3412(3) 0.035 Uiso 1 calc R .
C12 C 0.2890(3) 0.3106(3) 0.2654(3) 0.0245(7) Uani 1 d . .
H12 H 0.2629(3) 0.3073(3) 0.1998(3) 0.029 Uiso 1 calc R .
C13 C 0.6244(3) -0.0118(3) 0.2508(3) 0.0210(6) Uani 1 d . .
H13A H 0.6933(3) -0.0794(3) 0.1995(3) 0.025 Uiso 1 calc R .
H13B H 0.6683(3) 0.0169(3) 0.2912(3) 0.025 Uiso 1 calc R .
C14 C 0.5418(3) -0.0637(3) 0.3361(3) 0.0215(6) Uani 1 d . .
H14A H 0.5932(3) -0.1157(3) 0.3900(3) 0.026 Uiso 1 calc R .
H14B H 0.4641(3) 0.0060(3) 0.3786(3) 0.026 Uiso 1 calc R .
C15 C 0.4965(3) -0.1404(3) 0.2849(3) 0.0200(6) Uani 1 d . .
H15A H 0.4653(3) -0.1881(3) 0.3454(3) 0.024 Uiso 1 calc R .
H15B H 0.5725(3) -0.2006(3) 0.2315(3) 0.024 Uiso 1 calc R .
C16 C 0.2302(3) 0.0471(3) 0.3234(3) 0.0226(7) Uani 1 d . .
C17 C 0.1266(4) 0.1541(3) 0.2996(3) 0.0294(8) Uani 1 d . .
H17 H 0.1289(4) 0.1812(3) 0.2242(3) 0.035 Uiso 1 calc R .
C18 C 0.0197(4) 0.2224(4) 0.3843(4) 0.0403(10) Uani 1 d . .
H18 H -0.0492(4) 0.2962(4) 0.3665(4) 0.048 Uiso 1 calc R .
C19 C 0.0134(4) 0.1839(4) 0.4928(4) 0.0447(10) Uani 1 d . .
H19 H -0.0605(4) 0.2298(4) 0.5503(4) 0.054 Uiso 1 calc R .
C20 C 0.1154(5) 0.0771(5) 0.5188(4) 0.0514(12) Uani 1 d . .
H20 H 0.1120(5) 0.0506(5) 0.5945(4) 0.062 Uiso 1 calc R .
C21 C 0.2221(4) 0.0091(4) 0.4346(3) 0.0378(9) Uani 1 d . .
H21 H 0.2908(4) -0.0645(4) 0.4531(3) 0.045 Uiso 1 calc R .
C22 C 0.3049(3) -0.1634(3) 0.2008(3) 0.0204(6) Uani 1 d . .
C23 C 0.3760(3) -0.2894(3) 0.2169(3) 0.0231(7) Uani 1 d . .
H23 H 0.4634(3) -0.3210(3) 0.2237(3) 0.028 Uiso 1 calc R .
C24 C 0.3194(4) -0.3690(3) 0.2230(3) 0.0287(7) Uani 1 d . .
H24 H 0.3681(4) -0.4548(3) 0.2349(3) 0.034 Uiso 1 calc R .
C25 C 0.1928(4) -0.3244(3) 0.2120(3) 0.0295(8) Uani 1 d . .
H25 H 0.1544(4) -0.3791(3) 0.2170(3) 0.035 Uiso 1 calc R .
C26 C 0.1222(4) -0.1994(4) 0.1936(3) 0.0301(8) Uani 1 d . .
H26 H 0.0357(4) -0.1688(4) 0.1846(3) 0.036 Uiso 1 calc R .
C27 C 0.1772(4) -0.1189(3) 0.1883(3) 0.0274(7) Uani 1 d . .
H27 H 0.1281(4) -0.0332(3) 0.1761(3) 0.033 Uiso 1 calc R .
Cl3 Cl 0.86777(9) 0.67684(9) 0.27791(8) 0.0352(2) Uani 1 d . .
Cl4 Cl 1.02714(11) 0.46027(10) 0.13341(9) 0.0498(3) Uani 1 d . .
C28 C 0.9149(4) 0.6168(4) 0.1414(3) 0.0380(9) Uani 1 d . .
H28A H 0.8366(4) 0.6266(4) 0.1187(3) 0.046 Uiso 1 calc R .
H28B H 0.9545(4) 0.6645(4) 0.0884(3) 0.046 Uiso 1 calc R .
Cl5 Cl 0.69871(10) 0.49854(9) 0.30552(8) 0.0366(2) Uani 1 d . .
Cl6 Cl 0.65599(11) 0.34005(11) 0.49000(9) 0.0458(2) Uani 1 d . .
C29 C 0.6370(5) 0.3910(5) 0.3530(4) 0.0450(11) Uani 1 d . .
H29A H 0.6832(5) 0.3191(5) 0.3013(4) 0.054 Uiso 1 calc R .
H29B H 0.5432(5) 0.4290(5) 0.3529(4) 0.054 Uiso 1 calc R .

loop_
_atom_type_symbol
_atom_type_description
_atom_type_scat_dispersion_real
_atom_type_scat_dispersion_imag
_atom_type_scat_source
C C 0.0033 0.0016 'International Tables Vol C Tables 4.2.6.8 and 6.1.1.4'
H H 0.0000 0.0000 'International Tables Vol C Tables 4.2.6.8 and 6.1.1.4'
P P 0.1023 0.0942 'International Tables Vol C Tables 4.2.6.8 and 6.1.1.4'
Cl Cl 0.1484 0.1585 'International Tables Vol C Tables 4.2.6.8 and 6.1.1.4'
Re Re -1.0185 7.2310 'International Tables Vol C Tables 4.2.6.8 and 6.1.1.4'

loop_
_geom_angle_atom_site_label_1
_geom_angle_atom_site_label_2
_geom_angle_atom_site_label_3
_geom_angle
_geom_angle_site_symmetry_1
_geom_angle_site_symmetry_3
_geom_angle_publ_flag
Re1 Re1 Cl2 110.98(3) 2_655 . y
Re1 Re1 Cl1 110.20(3) 2_655 . y
Cl2 Re1 Cl1 82.27(3) . . y
Re1 Re1 P1 99.95(3) 2_655 . y
Cl2 Re1 P1 86.74(3) . . y
Cl1 Re1 P1 149.85(3) . . y
Re1 Re1 P2 99.99(3) 2_655 . y
Cl2 Re1 P2 149.03(3) . . y
Cl1 Re1 P2 87.54(3) . . y
P1 Re1 P2 87.65(3) . . y
C13 P1 C7 101.60(15) . . n
C13 P1 C1 102.00(15) . . n
C7 P1 C1 98.55(14) . . n
C13 P1 Re1 116.54(11) . . n
C7 P1 Re1 108.38(11) . . n
C1 P1 Re1 125.95(10) . . n
C22 P2 C15 102.03(15) . . n
C22 P2 C16 98.13(15) . . n
C15 P2 C16 102.8(2) . . n
C22 P2 Re1 124.46(10) . . n
C15 P2 Re1 115.70(11) . . n
C16 P2 Re1 110.51(11) . . n
C6 C1 C2 118.9(3) . . n
C6 C1 P1 121.9(3) . . n
C2 C1 P1 118.6(3) . . n
C3 C2 C1 120.2(3) . . n
C4 C3 C2 120.4(4) . . n
C3 C4 C5 120.2(3) . . n
C4 C5 C6 120.2(4) . . n
C5 C6 C1 120.0(4) . . n
C12 C7 C8 117.7(3) . . n
C12 C7 P1 122.4(2) . . n
C8 C7 P1 119.8(2) . . n
C9 C8 C7 120.6(3) . . n
C10 C9 C8 120.7(3) . . n
C11 C10 C9 119.5(3) . . n
C10 C11 C12 120.1(3) . . n
C7 C12 C11 121.2(3) . . n
C14 C13 P1 114.6(2) . . n
C15 C14 C13 114.3(3) . . n
C14 C15 P2 115.0(2) . . n
C17 C16 C21 117.7(3) . . n
C17 C16 P2 121.6(3) . . n
C21 C16 P2 120.4(3) . . n
C16 C17 C18 121.2(3) . . n
C19 C18 C17 120.3(4) . . n
C18 C19 C20 119.7(4) . . n
C21 C20 C19 120.1(4) . . n
C20 C21 C16 121.0(4) . . n
C23 C22 C27 119.1(3) . . n
C23 C22 P2 122.0(3) . . n
C27 C22 P2 118.5(3) . . n
C24 C23 C22 120.2(3) . . n
C25 C24 C23 120.5(3) . . n
C24 C25 C26 119.8(3) . . n
C25 C26 C27 120.3(3) . . n
C26 C27 C22 120.2(3) . . n
Cl4 C28 Cl3 111.8(2) . . n
Cl5 C29 Cl6 111.3(2) . . n

loop_
_geom_bond_atom_site_label_1
_geom_bond_atom_site_label_2
_geom_bond_distance
_geom_bond_site_symmetry_2
_geom_bond_publ_flag
Re1 Re1 2.2559(8) 2_655 y
Re1 Cl2 2.3952(8) . y
Re1 Cl1 2.4021(10) . y
Re1 P1 2.4035(9) . y
Re1 P2 2.4151(9) . y
P1 C13 1.829(3) . n
P1 C7 1.836(3) . n
P1 C1 1.840(3) . n
P2 C22 1.839(3) . n
P2 C15 1.839(3) . n
P2 C16 1.844(3) . n
C1 C6 1.397(5) . n
C1 C2 1.400(5) . n
C2 C3 1.390(5) . n
C3 C4 1.372(6) . n
C4 C5 1.385(6) . n
C5 C6 1.391(5) . n
C7 C12 1.387(5) . n
C7 C8 1.405(4) . n
C8 C9 1.381(5) . n
C9 C10 1.379(5) . n
C10 C11 1.375(5) . n
C11 C12 1.394(5) . n
C13 C14 1.526(5) . n
C14 C15 1.523(4) . n
C16 C17 1.390(5) . n
C16 C21 1.391(5) . n
C17 C18 1.391(5) . n
C18 C19 1.362(6) . n
C19 C20 1.388(7) . n
C20 C21 1.386(6) . n
C22 C23 1.391(5) . n
C22 C27 1.400(5) . n
C23 C24 1.390(5) . n
C24 C25 1.381(5) . n
C25 C26 1.386(5) . n
C26 C27 1.387(5) . n
Cl3 C28 1.763(4) . n
Cl4 C28 1.751(4) . n
Cl5 C29 1.744(4) . n
Cl6 C29 1.770(4) . n
